data_7224960
loop_
_publ_author_name
'Li, Jun-Long'
'Li, Qiang'
'Yang, Kai-Chuan'
'Li, Yi'
'Zhou, Liang'
'Han, Bo'
'Peng, Cheng'
'Gou, Xiao-Jun'

_publ_section_title
;
 A practical green chemistry approach to synthesize fused bicyclic
 4H-pyranes via an amine catalysed 1,4-addition and cyclization cascade
;
_journal_issue 45
_journal_name_full 'RSC Adv.'
_journal_page_first 38875
_journal_paper_doi 10.1039/C6RA06441H
_journal_volume 6
_journal_year 2016
_chemical_formula_moiety 'C21 H16 Cl N3 O2'
_chemical_formula_sum 'C21 H16 Cl N3 O2'
_chemical_formula_weight 377.82
_space_group_crystal_system monoclinic
_space_group_IT_number 15
_space_group_name_Hall '-C 2yc'
_space_group_name_H-M_alt 'C 1 2/c 1'
_symmetry_space_group_name_Hall '-C 2yc'
_symmetry_space_group_name_H-M 'C 1 2/c 1'
_atom_sites_solution_hydrogens mixed
_audit_creation_date 2015-11-26
_audit_creation_method
;
Olex2 1.2
(compiled 2015.09.30 svn.r3233 for OlexSys, GUI svn.r5103)
;
_audit_update_record
;
2015-11-30 deposited with the CCDC.
2016-04-11 downloaded from the CCDC.
;
_cell_angle_alpha 90
_cell_angle_beta 116.291(5)
_cell_angle_gamma 90
_cell_formula_units_Z 8
_cell_length_a 19.0108(8)
_cell_length_b 10.0865(3)
_cell_length_c 20.7318(9)
_cell_measurement_reflns_used 3356
_cell_measurement_temperature 294.39(10)
_cell_measurement_theta_max 72.0650
_cell_measurement_theta_min 4.3060
_cell_volume 3564.1(3)
_computing_cell_refinement
;
CrysAlisPro, Agilent Technologies,
Version 1.171.37.35 (release 13-08-2014 CrysAlis171 .NET)
(compiled Aug 13 2014,18:06:01)
;
_computing_data_collection
;
CrysAlisPro, Agilent Technologies,
Version 1.171.37.35 (release 13-08-2014 CrysAlis171 .NET)
(compiled Aug 13 2014,18:06:01)
;
_computing_data_reduction
;
CrysAlisPro, Agilent Technologies,
Version 1.171.37.35 (release 13-08-2014 CrysAlis171 .NET)
(compiled Aug 13 2014,18:06:01)
;
_computing_molecular_graphics 'Olex2 (Dolomanov et al., 2009)'
_computing_publication_material 'Olex2 (Dolomanov et al., 2009)'
_computing_structure_refinement 'ShelXL (Sheldrick, 2015)'
_computing_structure_solution 'ShelXT (Sheldrick, 2015)'
_diffrn_ambient_environment air
_diffrn_ambient_temperature 294.39(10)
_diffrn_detector 'CCD plate'
_diffrn_detector_area_resol_mean 15.9595
_diffrn_detector_type EosS2
_diffrn_measured_fraction_theta_full 0.997
_diffrn_measured_fraction_theta_max 0.997
_diffrn_measurement_details
;
  1 omega  -33.00   55.00   1.0000    3.9900
omega____ theta____ kappa____ phi______ frames
    -       36.5421  -38.0000  150.0000 88

  2 omega    1.00   75.00   1.0000    3.9900
omega____ theta____ kappa____ phi______ frames
    -       36.5421  -99.0000  -60.0000 74

  3 omega    1.00   75.00   1.0000    3.9900
omega____ theta____ kappa____ phi______ frames
    -       36.5421  -99.0000  120.0000 74

  4 omega   23.00   90.00   1.0000    3.9900
omega____ theta____ kappa____ phi______ frames
    -       36.5421 -125.0000  -90.0000 67

  5 omega   20.00  104.00   1.0000    3.9900
omega____ theta____ kappa____ phi______ frames
    -       36.5421   57.0000   30.0000 84

  6 omega   23.00   90.00   1.0000    3.9900
omega____ theta____ kappa____ phi______ frames
    -       36.5421 -125.0000   60.0000 67

  7 omega   38.00   91.00   1.0000   15.9400
omega____ theta____ kappa____ phi______ frames
    -      108.0000  -30.0000 -120.0000 53

  8 omega   40.00   98.00   1.0000   15.9400
omega____ theta____ kappa____ phi______ frames
    -      108.0000  -45.0000    0.0000 58

  9 omega   40.00   98.00   1.0000   15.9400
omega____ theta____ kappa____ phi______ frames
    -      108.0000  -45.0000   60.0000 58

 10 omega   91.00  176.00   1.0000   15.9400
omega____ theta____ kappa____ phi______ frames
    -      108.0000   45.0000   90.0000 85

 11 omega   91.00  176.00   1.0000   15.9400
omega____ theta____ kappa____ phi______ frames
    -      108.0000   45.0000 -180.0000 85

 12 omega   38.00   91.00   1.0000   15.9400
omega____ theta____ kappa____ phi______ frames
    -      108.0000  -30.0000   60.0000 53

 13 omega   38.00   91.00   1.0000   15.9400
omega____ theta____ kappa____ phi______ frames
    -      108.0000  -30.0000 -180.0000 53

 14 omega   40.00   98.00   1.0000   15.9400
omega____ theta____ kappa____ phi______ frames
    -      108.0000  -45.0000 -150.0000 58

 15 omega   90.00  165.00   1.0000   15.9400
omega____ theta____ kappa____ phi______ frames
    -      108.0000   61.0000 -150.0000 75
;
_diffrn_measurement_device 'four-circle diffractometer'
_diffrn_measurement_device_type 'New Gemini, Dual, Cu at zero, EosS2'
_diffrn_measurement_method '\w scans'
_diffrn_orient_matrix_UB_11 -0.0789940000
_diffrn_orient_matrix_UB_12 -0.0001403000
_diffrn_orient_matrix_UB_13 0.0040220000
_diffrn_orient_matrix_UB_21 -0.0318837000
_diffrn_orient_matrix_UB_22 0.1052143000
_diffrn_orient_matrix_UB_23 -0.0599526000
_diffrn_orient_matrix_UB_31 -0.0301975000
_diffrn_orient_matrix_UB_32 -0.1107562000
_diffrn_orient_matrix_UB_33 -0.0570720000
_diffrn_radiation_monochromator graphite
_diffrn_radiation_probe x-ray
_diffrn_radiation_type CuK\a
_diffrn_radiation_wavelength 1.54184
_diffrn_reflns_av_R_equivalents 0.0290
_diffrn_reflns_av_unetI/netI 0.0315
_diffrn_reflns_Laue_measured_fraction_full 0.997
_diffrn_reflns_Laue_measured_fraction_max 0.997
_diffrn_reflns_limit_h_max 19
_diffrn_reflns_limit_h_min -22
_diffrn_reflns_limit_k_max 9
_diffrn_reflns_limit_k_min -12
_diffrn_reflns_limit_l_max 23
_diffrn_reflns_limit_l_min -24
_diffrn_reflns_number 8044
_diffrn_reflns_point_group_measured_fraction_full 0.997
_diffrn_reflns_point_group_measured_fraction_max 0.997
_diffrn_reflns_theta_full 67.065
_diffrn_reflns_theta_max 67.065
_diffrn_reflns_theta_min 4.758
_diffrn_source 'Enhance (Cu) X-ray Source'
_exptl_absorpt_coefficient_mu 2.080
_exptl_absorpt_correction_T_max 1.00000
_exptl_absorpt_correction_T_min 0.37222
_exptl_absorpt_correction_type multi-scan
_exptl_absorpt_process_details
;
CrysAlisPro, Agilent Technologies,
Version 1.171.37.35 (release 13-08-2014 CrysAlis171 .NET)
(compiled Aug 13 2014,18:06:01)
Empirical absorption correction using spherical harmonics,
 implemented in SCALE3 ABSPACK scaling algorithm.
;
_exptl_crystal_colour 'clear light colourless'
_exptl_crystal_colour_lustre clear
_exptl_crystal_colour_modifier light
_exptl_crystal_colour_primary colourless
_exptl_crystal_density_diffrn 1.408
_exptl_crystal_F_000 1568
_exptl_crystal_size_max 0.3
_exptl_crystal_size_mid 0.2
_exptl_crystal_size_min 0.1
_refine_diff_density_max 0.358
_refine_diff_density_min -0.289
_refine_diff_density_rms 0.062
_refine_ls_extinction_method none
_refine_ls_goodness_of_fit_ref 1.034
_refine_ls_hydrogen_treatment mixed
_refine_ls_matrix_type full
_refine_ls_number_parameters 252
_refine_ls_number_reflns 3175
_refine_ls_number_restraints 0
_refine_ls_restrained_S_all 1.034
_refine_ls_R_factor_all 0.0647
_refine_ls_R_factor_gt 0.0567
_refine_ls_shift/su_max 0.001
_refine_ls_shift/su_mean 0.000
_refine_ls_structure_factor_coef Fsqd
_refine_ls_weighting_details 'w=1/[\s^2^(Fo^2^)+(0.1073P)^2^+1.7684P] where P=(Fo^2^+2Fc^2^)/3'
_refine_ls_weighting_scheme calc
_refine_ls_wR_factor_gt 0.1556
_refine_ls_wR_factor_ref 0.1655
_reflns_Friedel_coverage 0.000
_reflns_number_gt 2667
_reflns_number_total 3175
_reflns_threshold_expression 'I > 2\s(I)'
_cod_data_source_file c6ra06441h2.cif
_cod_data_source_block xnkd-0002
_cod_database_code 7224960
_shelx_space_group_comment
;
The symmetry employed for this shelxl refinement is uniquely defined
by the following loop, which should always be used as a source of
symmetry information in preference to the above space-group names.
They are only intended as comments.
;
_reflns_odcompleteness_completeness 99.73
_reflns_odcompleteness_iscentric 1
_reflns_odcompleteness_theta 66.97
_olex2_refinement_description
;
1. Fixed Uiso
 At 1.2 times of:
  All C(H) groups, All C(H,H) groups
2.a Ternary CH refined with riding coordinates:
 C00E(H00E)
2.b Secondary CH2 refined with riding coordinates:
 C00H(H00C,H00D), C00I(H00F,H00G)
2.c Aromatic/amide H refined with riding coordinates:
 C00J(H00J), C00K(H00K), C00L(H00L), C00M(H00M), C00N(H00N), C00O(H00O),
 C00P(H00P), C00Q(H00Q), C00R(H00R)
;
_shelx_shelxl_version_number 2014/7
_olex2_date_sample_data_collection 2015-11-26
_olex2_submission_special_instructions 'No special instructions were received'

loop_
_space_group_symop_operation_xyz
'x, y, z'
'-x, y, -z+1/2'
'x+1/2, y+1/2, z'
'-x+1/2, y+1/2, -z+1/2'
'-x, -y, -z'
'x, -y, z-1/2'
'-x+1/2, -y+1/2, -z'
'x+1/2, -y+1/2, z-1/2'

loop_
_atom_site_label
_atom_site_type_symbol
_atom_site_fract_x
_atom_site_fract_y
_atom_site_fract_z
_atom_site_U_iso_or_equiv
_atom_site_adp_type
_atom_site_occupancy
_atom_site_site_symmetry_order
_atom_site_calc_flag
_atom_site_refinement_flags_posn
Cl01 Cl 0.68624(4) 0.52530(9) 0.55024(4) 0.0686(3) Uani 1 1 d .
O002 O 0.35621(8) 0.67077(15) 0.33373(8) 0.0431(4) Uani 1 1 d .
O003 O 0.26232(10) 0.45441(17) 0.24257(10) 0.0534(5) Uani 1 1 d .
N004 N 0.37881(11) 0.33797(18) 0.29480(10) 0.0430(4) Uani 1 1 d .
N005 N 0.37428(13) 0.8692(2) 0.38321(13) 0.0513(6) Uani 1 1 d .
N006 N 0.56696(12) 0.8774(2) 0.52907(12) 0.0549(6) Uani 1 1 d .
C007 C 0.38455(12) 0.5475(2) 0.33092(12) 0.0372(5) Uani 1 1 d .
C008 C 0.33234(12) 0.4449(2) 0.28312(12) 0.0392(5) Uani 1 1 d .
C009 C 0.40784(12) 0.7527(2) 0.38545(11) 0.0380(5) Uani 1 1 d .
C00A C 0.48203(12) 0.7137(2) 0.43164(11) 0.0376(5) Uani 1 1 d .
C00B C 0.45646(12) 0.5028(2) 0.36943(12) 0.0378(5) Uani 1 1 d .
C00C C 0.52889(12) 0.8053(2) 0.48481(12) 0.0389(5) Uani 1 1 d .
C00D C 0.59129(12) 0.6057(2) 0.41376(12) 0.0385(5) Uani 1 1 d .
C00E C 0.51967(12) 0.5827(2) 0.42718(11) 0.0366(5) Uani 1 1 d .
H00E H 0.5364 0.5360 0.4731 0.044 Uiso 1 1 calc R
C00F C 0.36387(13) 0.1790(2) 0.19784(13) 0.0462(6) Uani 1 1 d .
C00G C 0.66736(13) 0.5835(2) 0.46501(13) 0.0447(5) Uani 1 1 d .
C00H C 0.45928(13) 0.3626(2) 0.34786(13) 0.0417(5) Uani 1 1 d .
H00C H 0.4956 0.3525 0.3269 0.050 Uiso 1 1 calc R
H00D H 0.4745 0.3032 0.3886 0.050 Uiso 1 1 calc R
C00I C 0.35061(15) 0.2085(2) 0.26283(14) 0.0489(6) Uani 1 1 d .
H00F H 0.2949 0.2028 0.2491 0.059 Uiso 1 1 calc R
H00G H 0.3766 0.1409 0.2989 0.059 Uiso 1 1 calc R
C00J C 0.58184(16) 0.6551(3) 0.34786(14) 0.0540(6) Uani 1 1 d .
H00J H 0.5314 0.6712 0.3121 0.065 Uiso 1 1 calc R
C00K C 0.73153(15) 0.6077(3) 0.45170(17) 0.0600(7) Uani 1 1 d .
H00K H 0.7821 0.5908 0.4870 0.072 Uiso 1 1 calc R
C00L C 0.33890(17) 0.2645(3) 0.14041(16) 0.0575(6) Uani 1 1 d .
H00L H 0.3151 0.3439 0.1425 0.069 Uiso 1 1 calc R
C00M C 0.71973(17) 0.6564(3) 0.38623(18) 0.0634(7) Uani 1 1 d .
H00M H 0.7624 0.6730 0.3769 0.076 Uiso 1 1 calc R
C00N C 0.64481(19) 0.6809(3) 0.33402(16) 0.0622(7) Uani 1 1 d .
H00N H 0.6369 0.7148 0.2896 0.075 Uiso 1 1 calc R
C00O C 0.3994(2) 0.0626(3) 0.19330(18) 0.0699(8) Uani 1 1 d .
H00O H 0.4166 0.0028 0.2314 0.084 Uiso 1 1 calc R
C00P C 0.3483(2) 0.2353(3) 0.08012(18) 0.0697(8) Uani 1 1 d .
H00P H 0.3301 0.2939 0.0415 0.084 Uiso 1 1 calc R
C00Q C 0.3846(2) 0.1196(4) 0.0767(2) 0.0763(10) Uani 1 1 d .
H00Q H 0.3919 0.1004 0.0362 0.092 Uiso 1 1 calc R
C00R C 0.4098(2) 0.0337(4) 0.1328(2) 0.0860(11) Uani 1 1 d .
H00R H 0.4342 -0.0450 0.1307 0.103 Uiso 1 1 calc R
H00A H 0.3343(18) 0.887(3) 0.3508(16) 0.043(7) Uiso 1 1 d .
H00B H 0.3987(17) 0.928(3) 0.4082(16) 0.045(7) Uiso 1 1 d .

loop_
_atom_site_aniso_label
_atom_site_aniso_U_11
_atom_site_aniso_U_22
_atom_site_aniso_U_33
_atom_site_aniso_U_23
_atom_site_aniso_U_13
_atom_site_aniso_U_12
Cl01 0.0439(4) 0.0968(6) 0.0500(4) 0.0158(3) 0.0071(3) 0.0046(3)
O002 0.0316(8) 0.0387(8) 0.0432(8) -0.0102(7) 0.0022(6) 0.0038(6)
O003 0.0343(9) 0.0517(10) 0.0568(10) -0.0154(8) 0.0042(7) -0.0011(7)
N004 0.0361(9) 0.0371(9) 0.0481(10) -0.0081(8) 0.0116(8) -0.0037(7)
N005 0.0401(11) 0.0416(11) 0.0486(12) -0.0126(10) -0.0017(10) 0.0063(9)
N006 0.0448(11) 0.0506(12) 0.0538(12) -0.0139(10) 0.0079(10) -0.0040(9)
C007 0.0315(10) 0.0364(10) 0.0388(11) -0.0050(9) 0.0113(9) 0.0000(8)
C008 0.0329(11) 0.0396(11) 0.0406(11) -0.0071(9) 0.0123(9) -0.0029(8)
C009 0.0330(10) 0.0401(11) 0.0364(10) -0.0071(9) 0.0113(9) -0.0031(8)
C00A 0.0316(10) 0.0414(11) 0.0365(10) -0.0052(9) 0.0121(8) -0.0019(8)
C00B 0.0308(10) 0.0398(11) 0.0398(11) -0.0024(9) 0.0129(9) -0.0011(8)
C00C 0.0303(10) 0.0433(11) 0.0376(11) -0.0028(10) 0.0099(9) 0.0012(9)
C00D 0.0341(11) 0.0377(10) 0.0413(11) -0.0056(9) 0.0144(9) -0.0012(8)
C00E 0.0302(10) 0.0404(11) 0.0330(10) 0.0001(8) 0.0084(8) 0.0009(8)
C00F 0.0358(11) 0.0389(11) 0.0543(13) -0.0093(10) 0.0113(10) -0.0070(9)
C00G 0.0345(11) 0.0467(12) 0.0470(13) -0.0031(10) 0.0128(10) 0.0000(9)
C00H 0.0348(11) 0.0394(11) 0.0446(12) -0.0004(9) 0.0118(9) 0.0010(9)
C00I 0.0490(13) 0.0362(11) 0.0569(14) -0.0044(10) 0.0192(11) -0.0049(10)
C00J 0.0500(14) 0.0658(15) 0.0447(13) -0.0008(12) 0.0196(11) -0.0040(12)
C00K 0.0365(13) 0.0662(16) 0.0742(18) -0.0091(14) 0.0216(12) -0.0023(11)
C00L 0.0559(15) 0.0461(13) 0.0681(17) -0.0022(12) 0.0251(13) -0.0007(11)
C00M 0.0563(16) 0.0665(16) 0.083(2) -0.0140(16) 0.0448(15) -0.0106(14)
C00N 0.0750(19) 0.0681(17) 0.0556(15) -0.0015(13) 0.0400(15) -0.0072(15)
C00O 0.075(2) 0.0531(15) 0.0715(19) -0.0067(14) 0.0234(16) 0.0145(14)
C00P 0.0729(19) 0.0691(18) 0.0643(17) -0.0055(15) 0.0277(15) -0.0184(16)
C00Q 0.078(2) 0.082(2) 0.078(2) -0.0354(19) 0.0419(18) -0.0265(18)
C00R 0.094(3) 0.071(2) 0.097(3) -0.025(2) 0.045(2) 0.0129(18)

loop_
_atom_type_symbol
_atom_type_description
_atom_type_scat_dispersion_real
_atom_type_scat_dispersion_imag
_atom_type_scat_source
C C 0.0181 0.0091 'International Tables Vol C Tables 4.2.6.8 and 6.1.1.4'
H H 0.0000 0.0000 'International Tables Vol C Tables 4.2.6.8 and 6.1.1.4'
Cl Cl 0.3639 0.7018 'International Tables Vol C Tables 4.2.6.8 and 6.1.1.4'
N N 0.0311 0.0180 'International Tables Vol C Tables 4.2.6.8 and 6.1.1.4'
O O 0.0492 0.0322 'International Tables Vol C Tables 4.2.6.8 and 6.1.1.4'

loop_
_geom_angle_atom_site_label_1
_geom_angle_atom_site_label_2
_geom_angle_atom_site_label_3
_geom_angle
C009 O002 C007 115.12(16)
C008 N004 C00H 112.65(18)
C008 N004 C00I 123.86(19)
C00I N004 C00H 123.29(19)
C009 N005 H00A 120(2)
C009 N005 H00B 120(2)
H00A N005 H00B 117(3)
O002 C007 C008 120.49(18)
C00B C007 O002 127.4(2)
C00B C007 C008 112.06(19)
O003 C008 N004 127.9(2)
O003 C008 C007 127.7(2)
N004 C008 C007 104.43(18)
O002 C009 C00A 122.43(19)
N005 C009 O002 109.95(19)
N005 C009 C00A 127.6(2)
C009 C00A C00C 117.2(2)
C009 C00A C00E 125.01(19)
C00C C00A C00E 117.63(18)
C007 C00B C00E 123.2(2)
C007 C00B C00H 107.93(19)
C00H C00B C00E 128.75(19)
N006 C00C C00A 178.4(3)
C00G C00D C00E 123.4(2)
C00G C00D C00J 116.7(2)
C00J C00D C00E 119.8(2)
C00A C00E H00E 108.5
C00B C00E C00A 106.40(17)
C00B C00E C00D 113.61(18)
C00B C00E H00E 108.5
C00D C00E C00A 111.14(17)
C00D C00E H00E 108.5
C00L C00F C00I 121.4(2)
C00L C00F C00O 117.9(3)
C00O C00F C00I 120.7(3)
C00D C00G Cl01 120.64(18)
C00D C00G C00K 122.2(2)
C00K C00G Cl01 117.2(2)
N004 C00H C00B 102.89(17)
N004 C00H H00C 111.2
N004 C00H H00D 111.2
C00B C00H H00C 111.2
C00B C00H H00D 111.2
H00C C00H H00D 109.1
N004 C00I C00F 114.2(2)
N004 C00I H00F 108.7
N004 C00I H00G 108.7
C00F C00I H00F 108.7
C00F C00I H00G 108.7
H00F C00I H00G 107.6
C00D C00J H00J 119.1
C00N C00J C00D 121.9(3)
C00N C00J H00J 119.1
C00G C00K H00K 120.3
C00M C00K C00G 119.3(3)
C00M C00K H00K 120.3
C00F C00L H00L 119.3
C00P C00L C00F 121.4(3)
C00P C00L H00L 119.3
C00K C00M H00M 119.9
C00K C00M C00N 120.2(2)
C00N C00M H00M 119.9
C00J C00N C00M 119.7(3)
C00J C00N H00N 120.2
C00M C00N H00N 120.2
C00F C00O H00O 119.6
C00F C00O C00R 120.8(3)
C00R C00O H00O 119.6
C00L C00P H00P 120.0
C00L C00P C00Q 120.1(3)
C00Q C00P H00P 120.0
C00P C00Q H00Q 120.2
C00R C00Q C00P 119.6(3)
C00R C00Q H00Q 120.2
C00O C00R H00R 119.9
C00Q C00R C00O 120.3(3)
C00Q C00R H00R 119.9

loop_
_geom_bond_atom_site_label_1
_geom_bond_atom_site_label_2
_geom_bond_distance
Cl01 C00G 1.742(3)
O002 C007 1.366(3)
O002 C009 1.365(3)
O003 C008 1.223(3)
N004 C008 1.347(3)
N004 C00H 1.456(3)
N004 C00I 1.455(3)
N005 C009 1.328(3)
N005 H00A 0.78(3)
N005 H00B 0.79(3)
N006 C00C 1.143(3)
C007 C008 1.472(3)
C007 C00B 1.320(3)
C009 C00A 1.366(3)
C00A C00C 1.411(3)
C00A C00E 1.525(3)
C00B C00E 1.501(3)
C00B C00H 1.491(3)
C00D C00E 1.523(3)
C00D C00G 1.382(3)
C00D C00J 1.389(3)
C00E H00E 0.9800
C00F C00I 1.506(4)
C00F C00L 1.373(4)
C00F C00O 1.378(4)
C00G C00K 1.386(4)
C00H H00C 0.9700
C00H H00D 0.9700
C00I H00F 0.9700
C00I H00G 0.9700
C00J H00J 0.9300
C00J C00N 1.374(4)
C00K H00K 0.9300
C00K C00M 1.365(4)
C00L H00L 0.9300
C00L C00P 1.371(4)
C00M H00M 0.9300
C00M C00N 1.377(4)
C00N H00N 0.9300
C00O H00O 0.9300
C00O C00R 1.384(5)
C00P H00P 0.9300
C00P C00Q 1.373(5)
C00Q H00Q 0.9300
C00Q C00R 1.357(6)
C00R H00R 0.9300

loop_
_geom_torsion_atom_site_label_1
_geom_torsion_atom_site_label_2
_geom_torsion_atom_site_label_3
_geom_torsion_atom_site_label_4
_geom_torsion
Cl01 C00G C00K C00M -178.5(2)
O002 C007 C008 O003 0.1(4)
O002 C007 C008 N004 -179.16(19)
O002 C007 C00B C00E 3.1(4)
O002 C007 C00B C00H 179.6(2)
O002 C009 C00A C00C -177.36(19)
O002 C009 C00A C00E 6.7(3)
N005 C009 C00A C00C 1.7(4)
N005 C009 C00A C00E -174.2(2)
C007 O002 C009 N005 179.9(2)
C007 O002 C009 C00A -0.9(3)
C007 C00B C00E C00A 2.2(3)
C007 C00B C00E C00D -120.4(2)
C007 C00B C00H N004 -1.9(2)
C008 N004 C00H C00B 1.0(3)
C008 N004 C00I C00F 99.5(3)
C008 C007 C00B C00E -174.4(2)
C008 C007 C00B C00H 2.1(3)
C009 O002 C007 C008 173.23(19)
C009 O002 C007 C00B -4.1(3)
C009 C00A C00E C00B -6.9(3)
C009 C00A C00E C00D 117.3(2)
C00B C007 C008 O003 177.8(2)
C00B C007 C008 N004 -1.5(3)
C00C C00A C00E C00B 177.21(18)
C00C C00A C00E C00D -58.6(3)
C00D C00G C00K C00M 0.8(4)
C00D C00J C00N C00M 0.6(5)
C00E C00B C00H N004 174.4(2)
C00E C00D C00G Cl01 0.5(3)
C00E C00D C00G C00K -178.8(2)
C00E C00D C00J C00N 178.1(2)
C00F C00L C00P C00Q -1.2(5)
C00F C00O C00R C00Q -0.4(6)
C00G C00D C00E C00A 109.0(2)
C00G C00D C00E C00B -131.0(2)
C00G C00D C00J C00N 0.0(4)
C00G C00K C00M C00N -0.1(4)
C00H N004 C008 O003 -179.1(2)
C00H N004 C008 C007 0.1(3)
C00H N004 C00I C00F -86.1(3)
C00H C00B C00E C00A -173.6(2)
C00H C00B C00E C00D 63.8(3)
C00I N004 C008 O003 -4.2(4)
C00I N004 C008 C007 175.1(2)
C00I N004 C00H C00B -174.0(2)
C00I C00F C00L C00P -177.5(3)
C00I C00F C00O C00R 178.3(3)
C00J C00D C00E C00A -68.9(3)
C00J C00D C00E C00B 51.0(3)
C00J C00D C00G Cl01 178.51(19)
C00J C00D C00G C00K -0.7(4)
C00K C00M C00N C00J -0.6(5)
C00L C00F C00I N004 -53.2(3)
C00L C00F C00O C00R 0.3(5)
C00L C00P C00Q C00R 1.1(5)
C00O C00F C00I N004 129.0(3)
C00O C00F C00L C00P 0.4(4)
C00P C00Q C00R C00O -0.3(6)
